data_7025043
loop_
_publ_author_name
'Knight, James C.'
'Alvarez, Santiago'
'Amoroso, Angelo J.'
'Edwards, Peter G.'
'Singh, Neha'

_publ_section_title
;
 A novel bipyridine-based hexadentate tripodal framework with a strong
 preference for trigonal prismatic co-ordination geometries.
;
_journal_issue 16
_journal_name_full 'Dalton transactions (Cambridge, England : 2003)'
_journal_page_first 3870
_journal_page_last 3883
_journal_paper_doi 10.1039/b924651g
_journal_volume 39
_journal_year 2010
_chemical_formula_moiety '2(C31 H22 Fe N6 O), C2 H3 N, 4(Cl O4)'
_chemical_formula_sum 'C64 H47 Cl4 Fe2 N13 O18'
_chemical_formula_weight 1539.65
_chemical_name_common aja0711
_chemical_name_systematic
;
?
;
_space_group_IT_number 14
_symmetry_cell_setting monoclinic
_symmetry_space_group_name_Hall '-P 2yn'
_symmetry_space_group_name_H-M 'P 1 21/n 1'
_atom_sites_solution_hydrogens geom
_atom_sites_solution_primary direct
_atom_sites_solution_secondary difmap
_audit_creation_method SHELXL-97
_cell_angle_alpha 90.00
_cell_angle_beta 95.8420(10)
_cell_angle_gamma 90.00
_cell_formula_units_Z 2
_cell_length_a 11.4113(3)
_cell_length_b 13.4325(3)
_cell_length_c 20.8164(7)
_cell_measurement_reflns_used 19049
_cell_measurement_temperature 150(2)
_cell_measurement_theta_max 27.485
_cell_measurement_theta_min 2.91
_cell_volume 3174.21(15)
_computing_cell_refinement 'HKL Scalepack (Otwinowski & Minor 1997)'
_computing_data_collection 'Collect (Nonius BV, 1997-2000)'
_computing_data_reduction 'HKL Denzo and Scalepack (Otwinowski & Minor 1997)'
_computing_molecular_graphics 'Ortep-3 for Windows (Farrugia, 1997)'
_computing_publication_material 'WinGX publication routines (Farrugia, 1999)'
_computing_structure_refinement 'SHELXL-97 (Sheldrick, 1997)'
_computing_structure_solution 'SHELXS-86 (Sheldrick, 1986)'
_diffrn_ambient_temperature 150(2)
_diffrn_detector_area_resol_mean 9
_diffrn_measured_fraction_theta_full 0.995
_diffrn_measured_fraction_theta_max 0.995
_diffrn_measurement_device_type KappaCCD
_diffrn_measurement_method CCD
_diffrn_radiation_monochromator graphite
_diffrn_radiation_source 'fine-focus sealed tube'
_diffrn_radiation_type MoK\a
_diffrn_radiation_wavelength 0.71073
_diffrn_reflns_av_R_equivalents 0.1471
_diffrn_reflns_av_sigmaI/netI 0.1290
_diffrn_reflns_limit_h_max 14
_diffrn_reflns_limit_h_min -14
_diffrn_reflns_limit_k_max 17
_diffrn_reflns_limit_k_min -17
_diffrn_reflns_limit_l_max 26
_diffrn_reflns_limit_l_min -26
_diffrn_reflns_number 36044
_diffrn_reflns_theta_full 27.45
_diffrn_reflns_theta_max 27.45
_diffrn_reflns_theta_min 2.94
_exptl_absorpt_coefficient_mu 0.712
_exptl_absorpt_correction_T_max 0.8202
_exptl_absorpt_correction_T_min 0.7887
_exptl_absorpt_correction_type multi-scan
_exptl_absorpt_process_details 'Sortav (Blessing, 1995)'
_exptl_crystal_colour purple
_exptl_crystal_density_diffrn 1.611
_exptl_crystal_density_method 'not measured'
_exptl_crystal_description block
_exptl_crystal_F_000 1572
_exptl_crystal_size_max 0.35
_exptl_crystal_size_mid 0.33
_exptl_crystal_size_min 0.29
_refine_diff_density_max 0.613
_refine_diff_density_min -0.541
_refine_diff_density_rms 0.118
_refine_ls_extinction_coef 0.0017(5)
_refine_ls_extinction_expression Fc^*^=kFc[1+0.001xFc^2^\l^3^/sin(2\q)]^-1/4^
_refine_ls_extinction_method SHELXL
_refine_ls_goodness_of_fit_ref 1.005
_refine_ls_hydrogen_treatment constr
_refine_ls_matrix_type full
_refine_ls_number_parameters 469
_refine_ls_number_reflns 7223
_refine_ls_number_restraints 2
_refine_ls_restrained_S_all 1.005
_refine_ls_R_factor_all 0.1634
_refine_ls_R_factor_gt 0.0676
_refine_ls_shift/su_max 0.002
_refine_ls_shift/su_mean 0.000
_refine_ls_structure_factor_coef Fsqd
_refine_ls_weighting_details 'calc w=1/[\s^2^(Fo^2^)+(0.0878P)^2^+0.0000P] where P=(Fo^2^+2Fc^2^)/3'
_refine_ls_weighting_scheme calc
_refine_ls_wR_factor_gt 0.1543
_refine_ls_wR_factor_ref 0.1891
_reflns_number_gt 3548
_reflns_number_total 7223
_reflns_threshold_expression >2sigma(I)
_cod_data_source_file b924651g.txt
_cod_data_source_block aja0711
_cod_original_sg_symbol_H-M 'P 21/n'
_cod_database_code 7025043

loop_
_symmetry_equiv_pos_as_xyz
'x, y, z'
'-x+1/2, y+1/2, -z+1/2'
'-x, -y, -z'
'x-1/2, -y-1/2, z-1/2'

loop_
_atom_site_label
_atom_site_type_symbol
_atom_site_fract_x
_atom_site_fract_y
_atom_site_fract_z
_atom_site_U_iso_or_equiv
_atom_site_adp_type
_atom_site_occupancy
_atom_site_symmetry_multiplicity
_atom_site_calc_flag
_atom_site_refinement_flags
C1 C 0.3041(4) 0.2378(4) -0.0412(2) 0.0470(12) Uani 1 1 d .
C2 C 0.1860(4) 0.2706(3) -0.0179(2) 0.0456(11) Uani 1 1 d .
C3 C 0.1098(5) 0.3335(4) -0.0548(3) 0.0631(15) Uani 1 1 d .
H3 H 0.1269 0.3538 -0.0965 0.076 Uiso 1 1 calc R
C4 C 0.0103(5) 0.3658(5) -0.0305(3) 0.0728(17) Uani 1 1 d .
H4 H -0.0409 0.4111 -0.0545 0.087 Uiso 1 1 calc R
C5 C -0.0165(4) 0.3322(4) 0.0299(3) 0.0623(15) Uani 1 1 d .
H5 H -0.0853 0.3543 0.0478 0.075 Uiso 1 1 calc R
C6 C 0.0600(4) 0.2659(4) 0.0625(2) 0.0448(11) Uani 1 1 d .
C7 C 0.0354(4) 0.2148(4) 0.1230(2) 0.0432(11) Uani 1 1 d .
C8 C -0.0683(4) 0.2288(4) 0.1509(3) 0.0637(15) Uani 1 1 d .
H8 H -0.1239 0.2768 0.1337 0.076 Uiso 1 1 calc R
C9 C -0.0902(5) 0.1729(4) 0.2034(3) 0.0664(16) Uani 1 1 d .
H9 H -0.1613 0.1816 0.2228 0.080 Uiso 1 1 calc R
C10 C -0.0083(4) 0.1041(4) 0.2276(3) 0.0611(15) Uani 1 1 d .
H10 H -0.0218 0.0639 0.2637 0.073 Uiso 1 1 calc R
C11 C 0.0940(4) 0.0952(4) 0.1982(2) 0.0508(12) Uani 1 1 d .
H11 H 0.1506 0.0476 0.2150 0.061 Uiso 1 1 calc R
C12 C 0.3148(4) 0.1235(4) -0.0413(2) 0.0431(11) Uani 1 1 d .
C13 C 0.3262(4) 0.0713(4) -0.0971(2) 0.0531(13) Uani 1 1 d .
H13 H 0.3254 0.1047 -0.1374 0.064 Uiso 1 1 calc R
C14 C 0.3390(5) -0.0306(4) -0.0933(3) 0.0631(15) Uani 1 1 d .
H14 H 0.3456 -0.0687 -0.1312 0.076 Uiso 1 1 calc R
C15 C 0.3421(4) -0.0768(4) -0.0341(2) 0.0584(13) Uani 1 1 d .
H15 H 0.3519 -0.1469 -0.0307 0.070 Uiso 1 1 calc R
C16 C 0.3308(4) -0.0203(3) 0.0202(2) 0.0403(11) Uani 1 1 d .
C17 C 0.3442(4) -0.0602(3) 0.0868(2) 0.0414(11) Uani 1 1 d .
C18 C 0.3579(4) -0.1606(4) 0.1006(3) 0.0567(13) Uani 1 1 d .
H18 H 0.3488 -0.2084 0.0668 0.068 Uiso 1 1 calc R
C19 C 0.3846(4) -0.1907(4) 0.1635(3) 0.0631(15) Uani 1 1 d .
H19 H 0.3973 -0.2592 0.1732 0.076 Uiso 1 1 calc R
C20 C 0.3929(4) -0.1220(4) 0.2120(3) 0.0568(13) Uani 1 1 d .
H20 H 0.4120 -0.1413 0.2557 0.068 Uiso 1 1 calc R
C21 C 0.3727(4) -0.0229(4) 0.1956(2) 0.0489(12) Uani 1 1 d .
H21 H 0.3773 0.0253 0.2291 0.059 Uiso 1 1 calc R
C22 C 0.4060(4) 0.2825(3) 0.0030(2) 0.0457(12) Uani 1 1 d .
C23 C 0.4900(4) 0.3437(3) -0.0202(3) 0.0554(13) Uani 1 1 d .
H23 H 0.4864 0.3595 -0.0649 0.066 Uiso 1 1 calc R
C24 C 0.5782(5) 0.3807(4) 0.0227(3) 0.0689(16) Uani 1 1 d .
H24 H 0.6383 0.4208 0.0076 0.083 Uiso 1 1 calc R
C25 C 0.5803(4) 0.3604(4) 0.0870(3) 0.0580(14) Uani 1 1 d .
H25 H 0.6409 0.3867 0.1169 0.070 Uiso 1 1 calc R
C26 C 0.4925(4) 0.3005(3) 0.1085(2) 0.0448(11) Uani 1 1 d .
C27 C 0.4772(4) 0.2840(3) 0.1772(2) 0.0445(11) Uani 1 1 d .
C28 C 0.5501(4) 0.3266(4) 0.2259(3) 0.0588(14) Uani 1 1 d .
H28 H 0.6179 0.3627 0.2165 0.071 Uiso 1 1 calc R
C29 C 0.5237(5) 0.3165(4) 0.2889(3) 0.0734(17) Uani 1 1 d .
H29 H 0.5726 0.3464 0.3232 0.088 Uiso 1 1 calc R
C30 C 0.4261(5) 0.2629(4) 0.3014(2) 0.0657(15) Uani 1 1 d .
H30 H 0.4052 0.2555 0.3442 0.079 Uiso 1 1 calc R
C31 C 0.3605(4) 0.2208(4) 0.2503(2) 0.0504(12) Uani 1 1 d .
H31 H 0.2937 0.1828 0.2588 0.061 Uiso 1 1 calc R
C32 C 0.488(4) 0.443(3) 0.4451(10) 0.146(16) Uani 0.50 1 d PD
H32A H 0.4507 0.3795 0.4542 0.218 Uiso 0.50 1 calc PR
H32B H 0.5653 0.4307 0.4305 0.218 Uiso 0.50 1 calc PR
H32C H 0.4381 0.4783 0.4112 0.218 Uiso 0.50 1 calc PR
C33 C 0.5000 0.5000 0.5000 0.19(2) Uani 1 2 d SD
N1 N 0.1624(3) 0.2385(3) 0.03975(16) 0.0395(9) Uani 1 1 d .
N2 N 0.1182(3) 0.1494(3) 0.14787(18) 0.0426(9) Uani 1 1 d .
N3 N 0.3154(3) 0.0788(3) 0.01581(16) 0.0404(9) Uani 1 1 d .
N4 N 0.3469(3) 0.0078(3) 0.13446(17) 0.0420(9) Uani 1 1 d .
N5 N 0.4097(3) 0.2607(3) 0.06619(17) 0.0395(9) Uani 1 1 d .
N6 N 0.3835(3) 0.2289(3) 0.18893(17) 0.0420(9) Uani 1 1 d .
N7 N 0.490(5) 0.450(3) 0.4570(15) 0.20(3) Uani 0.50 1 d PD
O1 O 0.3114(3) 0.2654(3) -0.10616(15) 0.0667(10) Uani 1 1 d .
H1 H 0.2959 0.3262 -0.1108 0.100 Uiso 1 1 calc R
O2 O 0.7747(3) 0.0468(3) 0.3341(2) 0.0835(12) Uani 1 1 d .
O3 O 0.6291(4) 0.0897(4) 0.2540(3) 0.130(2) Uani 1 1 d .
O4 O 0.6951(4) -0.0709(4) 0.2591(2) 0.1156(18) Uani 1 1 d .
O5 O 0.5806(5) -0.0081(5) 0.3337(3) 0.142(2) Uani 1 1 d .
O6 O 0.2425(4) 0.4745(4) 0.0616(2) 0.1076(16) Uani 1 1 d .
O7 O 0.2303(6) 0.5998(5) 0.1332(4) 0.197(4) Uani 1 1 d .
O8 O 0.4007(4) 0.5201(4) 0.1317(2) 0.1145(17) Uani 1 1 d .
O9 O 0.2491(7) 0.4403(6) 0.1680(3) 0.197(3) Uani 1 1 d .
Cl1 Cl 0.67069(11) 0.01319(10) 0.29521(6) 0.0554(4) Uani 1 1 d .
Cl2 Cl 0.27612(11) 0.50940(11) 0.12348(7) 0.0600(4) Uani 1 1 d .
Fe1 Fe 0.28816(5) 0.15912(5) 0.10471(3) 0.0363(2) Uani 1 1 d .

loop_
_atom_site_aniso_label
_atom_site_aniso_U_11
_atom_site_aniso_U_22
_atom_site_aniso_U_33
_atom_site_aniso_U_23
_atom_site_aniso_U_13
_atom_site_aniso_U_12
C1 0.066(3) 0.041(3) 0.034(3) 0.003(2) 0.007(2) 0.005(2)
C2 0.059(3) 0.039(3) 0.037(3) 0.000(2) -0.001(2) 0.007(2)
C3 0.081(4) 0.061(4) 0.047(3) 0.014(3) 0.002(3) 0.012(3)
C4 0.066(4) 0.080(4) 0.068(4) 0.010(3) -0.015(3) 0.020(3)
C5 0.048(3) 0.065(4) 0.073(4) 0.001(3) -0.001(3) 0.019(3)
C6 0.045(3) 0.044(3) 0.044(3) -0.005(2) -0.001(2) 0.001(2)
C7 0.039(3) 0.043(3) 0.048(3) -0.014(2) 0.004(2) -0.002(2)
C8 0.056(3) 0.071(4) 0.066(4) -0.004(3) 0.014(3) 0.009(3)
C9 0.056(3) 0.073(4) 0.074(4) -0.009(3) 0.026(3) -0.001(3)
C10 0.059(3) 0.069(4) 0.058(3) -0.003(3) 0.018(3) -0.016(3)
C11 0.053(3) 0.050(3) 0.050(3) 0.008(3) 0.005(2) -0.006(2)
C12 0.056(3) 0.043(3) 0.031(3) 0.004(2) 0.006(2) 0.004(2)
C13 0.076(3) 0.051(3) 0.033(3) -0.002(2) 0.009(2) 0.005(3)
C14 0.083(4) 0.062(4) 0.046(3) -0.013(3) 0.012(3) 0.004(3)
C15 0.085(4) 0.042(3) 0.048(3) -0.007(3) 0.008(3) 0.002(3)
C16 0.047(3) 0.036(3) 0.039(3) -0.002(2) 0.005(2) 0.003(2)
C17 0.046(3) 0.036(3) 0.043(3) -0.003(2) 0.008(2) 0.002(2)
C18 0.082(4) 0.032(3) 0.057(3) -0.002(3) 0.016(3) 0.008(3)
C19 0.084(4) 0.036(3) 0.071(4) 0.013(3) 0.021(3) 0.012(3)
C20 0.068(3) 0.051(3) 0.051(3) 0.018(3) 0.008(3) 0.013(3)
C21 0.053(3) 0.047(3) 0.045(3) 0.007(2) 0.000(2) 0.001(2)
C22 0.058(3) 0.036(3) 0.046(3) 0.005(2) 0.019(2) 0.008(2)
C23 0.072(3) 0.036(3) 0.063(3) 0.005(3) 0.028(3) 0.000(3)
C24 0.079(4) 0.044(3) 0.091(5) -0.002(3) 0.044(4) -0.012(3)
C25 0.052(3) 0.046(3) 0.078(4) -0.013(3) 0.018(3) -0.012(2)
C26 0.045(3) 0.033(3) 0.058(3) -0.004(2) 0.012(2) 0.008(2)
C27 0.042(3) 0.039(3) 0.051(3) -0.004(2) 0.003(2) -0.004(2)
C28 0.056(3) 0.058(4) 0.061(4) 0.000(3) 0.000(3) -0.011(3)
C29 0.081(4) 0.068(4) 0.065(4) -0.011(3) -0.022(3) -0.017(3)
C30 0.081(4) 0.072(4) 0.041(3) -0.003(3) -0.009(3) -0.010(3)
C31 0.054(3) 0.047(3) 0.049(3) -0.001(3) 0.002(2) -0.003(2)
C32 0.26(4) 0.11(3) 0.070(14) 0.032(16) 0.030(18) 0.04(3)
C33 0.097(13) 0.18(3) 0.29(5) 0.16(4) 0.04(3) 0.06(2)
N1 0.049(2) 0.035(2) 0.033(2) -0.0029(17) -0.0004(17) 0.0051(17)
N2 0.037(2) 0.049(3) 0.042(2) -0.0019(19) 0.0008(17) -0.0021(18)
N3 0.052(2) 0.034(2) 0.036(2) -0.0017(18) 0.0073(17) 0.0039(17)
N4 0.049(2) 0.041(2) 0.037(2) 0.0010(19) 0.0070(17) 0.0047(17)
N5 0.047(2) 0.029(2) 0.042(2) -0.0002(18) 0.0069(18) -0.0023(16)
N6 0.050(2) 0.040(2) 0.037(2) -0.0030(18) 0.0040(17) -0.0030(18)
N7 0.15(3) 0.21(5) 0.24(5) 0.01(4) -0.01(3) 0.11(3)
O1 0.107(3) 0.056(2) 0.0389(19) 0.0112(17) 0.0163(18) 0.018(2)
O2 0.076(2) 0.077(3) 0.093(3) -0.023(2) -0.014(2) 0.004(2)
O3 0.123(4) 0.090(4) 0.167(5) 0.041(4) -0.039(3) 0.022(3)
O4 0.101(3) 0.119(4) 0.119(4) -0.070(3) -0.024(3) 0.047(3)
O5 0.160(5) 0.170(5) 0.108(4) -0.055(4) 0.073(4) -0.088(4)
O6 0.146(4) 0.114(4) 0.064(3) -0.037(3) 0.018(3) -0.046(3)
O7 0.177(5) 0.142(6) 0.250(8) -0.129(6) -0.085(5) 0.099(5)
O8 0.084(3) 0.140(5) 0.116(4) 0.006(3) -0.009(3) 0.007(3)
O9 0.211(6) 0.244(8) 0.147(6) 0.098(6) 0.075(5) -0.026(6)
Cl1 0.0612(8) 0.0550(9) 0.0506(8) -0.0078(7) 0.0085(6) 0.0076(6)
Cl2 0.0658(9) 0.0631(9) 0.0521(8) -0.0059(7) 0.0108(6) 0.0121(7)
Fe1 0.0416(4) 0.0334(4) 0.0338(4) -0.0005(3) 0.0031(3) 0.0013(3)

loop_
_atom_type_symbol
_atom_type_description
_atom_type_scat_dispersion_real
_atom_type_scat_dispersion_imag
_atom_type_scat_source
C C 0.0033 0.0016 'International Tables Vol C Tables 4.2.6.8 and 6.1.1.4'
H H 0.0000 0.0000 'International Tables Vol C Tables 4.2.6.8 and 6.1.1.4'
N N 0.0061 0.0033 'International Tables Vol C Tables 4.2.6.8 and 6.1.1.4'
O O 0.0106 0.0060 'International Tables Vol C Tables 4.2.6.8 and 6.1.1.4'
Cl Cl 0.1484 0.1585 'International Tables Vol C Tables 4.2.6.8 and 6.1.1.4'
Fe Fe 0.3463 0.8444 'International Tables Vol C Tables 4.2.6.8 and 6.1.1.4'

loop_
_geom_angle_atom_site_label_1
_geom_angle_atom_site_label_2
_geom_angle_atom_site_label_3
_geom_angle
_geom_angle_site_symmetry_1
O1 C1 C22 110.9(4) .
O1 C1 C12 104.4(4) .
C22 C1 C12 109.6(4) .
O1 C1 C2 111.4(4) .
C22 C1 C2 109.5(4) .
C12 C1 C2 110.9(4) .
N1 C2 C3 121.6(4) .
N1 C2 C1 117.1(4) .
C3 C2 C1 121.3(4) .
C4 C3 C2 119.3(5) .
C4 C3 H3 120.3 .
C2 C3 H3 120.3 .
C3 C4 C5 119.9(5) .
C3 C4 H4 120.1 .
C5 C4 H4 120.1 .
C6 C5 C4 117.8(5) .
C6 C5 H5 121.1 .
C4 C5 H5 121.1 .
N1 C6 C5 122.0(4) .
N1 C6 C7 114.5(4) .
C5 C6 C7 123.5(4) .
N2 C7 C8 121.4(5) .
N2 C7 C6 116.1(4) .
C8 C7 C6 122.5(4) .
C9 C8 C7 119.6(5) .
C9 C8 H8 120.2 .
C7 C8 H8 120.2 .
C8 C9 C10 119.3(5) .
C8 C9 H9 120.4 .
C10 C9 H9 120.4 .
C9 C10 C11 118.1(5) .
C9 C10 H10 121.0 .
C11 C10 H10 121.0 .
N2 C11 C10 123.8(5) .
N2 C11 H11 118.1 .
C10 C11 H11 118.1 .
N3 C12 C13 122.2(4) .
N3 C12 C1 116.2(4) .
C13 C12 C1 121.6(4) .
C12 C13 C14 118.4(5) .
C12 C13 H13 120.8 .
C14 C13 H13 120.8 .
C15 C14 C13 119.5(5) .
C15 C14 H14 120.3 .
C13 C14 H14 120.3 .
C14 C15 C16 119.3(5) .
C14 C15 H15 120.4 .
C16 C15 H15 120.4 .
N3 C16 C15 120.8(4) .
N3 C16 C17 115.0(4) .
C15 C16 C17 123.9(4) .
N4 C17 C18 121.0(4) .
N4 C17 C16 115.9(4) .
C18 C17 C16 123.1(4) .
C19 C18 C17 119.6(5) .
C19 C18 H18 120.2 .
C17 C18 H18 120.2 .
C20 C19 C18 119.9(5) .
C20 C19 H19 120.1 .
C18 C19 H19 120.1 .
C19 C20 C21 118.0(5) .
C19 C20 H20 121.0 .
C21 C20 H20 121.0 .
N4 C21 C20 123.0(5) .
N4 C21 H21 118.5 .
C20 C21 H21 118.5 .
N5 C22 C23 121.1(5) .
N5 C22 C1 116.7(4) .
C23 C22 C1 122.2(4) .
C24 C23 C22 118.4(5) .
C24 C23 H23 120.8 .
C22 C23 H23 120.8 .
C25 C24 C23 120.3(5) .
C25 C24 H24 119.8 .
C23 C24 H24 119.8 .
C24 C25 C26 119.3(5) .
C24 C25 H25 120.3 .
C26 C25 H25 120.3 .
N5 C26 C25 120.2(5) .
N5 C26 C27 115.7(4) .
C25 C26 C27 123.9(4) .
N6 C27 C28 122.1(4) .
N6 C27 C26 115.7(4) .
C28 C27 C26 122.1(4) .
C27 C28 C29 119.1(5) .
C27 C28 H28 120.5 .
C29 C28 H28 120.5 .
C30 C29 C28 119.5(5) .
C30 C29 H29 120.3 .
C28 C29 H29 120.3 .
C31 C30 C29 117.5(5) .
C31 C30 H30 121.3 .
C29 C30 H30 121.3 .
N6 C31 C30 124.7(5) .
N6 C31 H31 117.7 .
C30 C31 H31 117.7 .
C33 C32 H32A 109.5 .
C33 C32 H32B 109.5 .
H32A C32 H32B 109.5 .
C33 C32 H32C 109.5 .
H32A C32 H32C 109.5 .
H32B C32 H32C 109.5 .
C32 C33 C32 180.000(12) 3_666
C2 N1 C6 119.3(4) .
C2 N1 Fe1 123.0(3) .
C6 N1 Fe1 117.3(3) .
C11 N2 C7 117.7(4) .
C11 N2 Fe1 127.7(3) .
C7 N2 Fe1 114.2(3) .
C12 N3 C16 119.7(4) .
C12 N3 Fe1 122.9(3) .
C16 N3 Fe1 117.3(3) .
C21 N4 C17 118.4(4) .
C21 N4 Fe1 125.5(3) .
C17 N4 Fe1 115.8(3) .
C26 N5 C22 120.5(4) .
C26 N5 Fe1 116.5(3) .
C22 N5 Fe1 123.0(3) .
C31 N6 C27 117.2(4) .
C31 N6 Fe1 127.2(3) .
C27 N6 Fe1 115.7(3) .
C1 O1 H1 109.5 .
O3 Cl1 O5 106.3(4) .
O3 Cl1 O4 109.8(3) .
O5 Cl1 O4 110.0(3) .
O3 Cl1 O2 109.0(3) .
O5 Cl1 O2 110.8(3) .
O4 Cl1 O2 110.9(2) .
O7 Cl2 O9 113.0(5) .
O7 Cl2 O6 111.7(4) .
O9 Cl2 O6 109.9(4) .
O7 Cl2 O8 106.9(4) .
O9 Cl2 O8 106.2(4) .
O6 Cl2 O8 108.9(3) .
N1 Fe1 N5 82.31(13) .
N1 Fe1 N6 122.60(13) .
N5 Fe1 N6 74.91(14) .
N1 Fe1 N3 81.73(13) .
N5 Fe1 N3 81.13(13) .
N6 Fe1 N3 142.12(13) .
N1 Fe1 N4 142.74(13) .
N5 Fe1 N4 119.88(13) .
N6 Fe1 N4 93.33(13) .
N3 Fe1 N4 73.66(13) .
N1 Fe1 N2 74.30(14) .
N5 Fe1 N2 143.89(14) .
N6 Fe1 N2 94.87(13) .
N3 Fe1 N2 121.12(13) .
N4 Fe1 N2 94.86(14) .

loop_
_geom_bond_atom_site_label_1
_geom_bond_atom_site_label_2
_geom_bond_distance
_geom_bond_site_symmetry_2
C1 O1 1.413(5) .
C1 C22 1.531(6) .
C1 C12 1.540(7) .
C1 C2 1.542(6) .
C2 N1 1.329(5) .
C2 C3 1.387(6) .
C3 C4 1.360(7) .
C3 H3 0.9500 .
C4 C5 1.399(8) .
C4 H4 0.9500 .
C5 C6 1.377(6) .
C5 H5 0.9500 .
C6 N1 1.355(5) .
C6 C7 1.486(6) .
C7 N2 1.354(6) .
C7 C8 1.382(6) .
C8 C9 1.370(7) .
C8 H8 0.9500 .
C9 C10 1.373(7) .
C9 H9 0.9500 .
C10 C11 1.377(7) .
C10 H10 0.9500 .
C11 N2 1.327(5) .
C11 H11 0.9500 .
C12 N3 1.331(5) .
C12 C13 1.375(6) .
C13 C14 1.379(7) .
C13 H13 0.9500 .
C14 C15 1.378(7) .
C14 H14 0.9500 .
C15 C16 1.379(6) .
C15 H15 0.9500 .
C16 N3 1.344(5) .
C16 C17 1.480(6) .
C17 N4 1.347(5) .
C17 C18 1.384(6) .
C18 C19 1.375(7) .
C18 H18 0.9500 .
C19 C20 1.365(7) .
C19 H19 0.9500 .
C20 C21 1.387(6) .
C20 H20 0.9500 .
C21 N4 1.342(5) .
C21 H21 0.9500 .
C22 N5 1.344(5) .
C22 C23 1.386(6) .
C23 C24 1.370(8) .
C23 H23 0.9500 .
C24 C25 1.366(8) .
C24 H24 0.9500 .
C25 C26 1.393(6) .
C25 H25 0.9500 .
C26 N5 1.337(5) .
C26 C27 1.475(6) .
C27 N6 1.343(5) .
C27 C28 1.370(6) .
C28 C29 1.381(7) .
C28 H28 0.9500 .
C29 C30 1.373(7) .
C29 H29 0.9500 .
C30 C31 1.361(6) .
C30 H30 0.9500 .
C31 N6 1.333(5) .
C31 H31 0.9500 .
C32 C33 1.37(3) .
C32 H32A 0.9800 .
C32 H32B 0.9800 .
C32 H32C 0.9800 .
C33 N7 1.111(17) 3_666
C33 N7 1.111(17) .
C33 C32 1.37(3) 3_666
N1 Fe1 2.152(3) .
N2 Fe1 2.223(4) .
N3 Fe1 2.192(3) .
N4 Fe1 2.209(4) .
N5 Fe1 2.157(3) .
N6 Fe1 2.179(3) .
O1 H1 0.8400 .
O2 Cl1 1.439(4) .
O3 Cl1 1.391(4) .
O4 Cl1 1.401(4) .
O5 Cl1 1.397(5) .
O6 Cl2 1.387(4) .
O7 Cl2 1.345(5) .
O8 Cl2 1.421(5) .
O9 Cl2 1.369(6) .

loop_
_geom_torsion_atom_site_label_1
_geom_torsion_atom_site_label_2
_geom_torsion_atom_site_label_3
_geom_torsion_atom_site_label_4
_geom_torsion
O1 C1 C2 N1 172.1(4)
C22 C1 C2 N1 -64.9(5)
C12 C1 C2 N1 56.3(5)
O1 C1 C2 C3 -10.0(6)
C22 C1 C2 C3 113.1(5)
C12 C1 C2 C3 -125.8(5)
N1 C2 C3 C4 2.2(8)
C1 C2 C3 C4 -175.7(5)
C2 C3 C4 C5 -2.6(9)
C3 C4 C5 C6 -0.5(8)
C4 C5 C6 N1 4.4(7)
C4 C5 C6 C7 -172.3(5)
N1 C6 C7 N2 1.0(6)
C5 C6 C7 N2 178.0(4)
N1 C6 C7 C8 -175.9(4)
C5 C6 C7 C8 1.1(7)
N2 C7 C8 C9 -2.5(7)
C6 C7 C8 C9 174.3(4)
C7 C8 C9 C10 0.3(8)
C8 C9 C10 C11 0.8(8)
C9 C10 C11 N2 0.1(8)
O1 C1 C12 N3 177.2(4)
C22 C1 C12 N3 58.4(5)
C2 C1 C12 N3 -62.7(5)
O1 C1 C12 C13 -1.1(5)
C22 C1 C12 C13 -119.9(5)
C2 C1 C12 C13 119.0(4)
N3 C12 C13 C14 -0.2(7)
C1 C12 C13 C14 178.1(4)
C12 C13 C14 C15 -1.2(7)
C13 C14 C15 C16 0.9(7)
C14 C15 C16 N3 0.8(7)
C14 C15 C16 C17 -173.9(4)
N3 C16 C17 N4 -4.0(5)
C15 C16 C17 N4 170.9(4)
N3 C16 C17 C18 178.3(4)
C15 C16 C17 C18 -6.7(7)
N4 C17 C18 C19 -5.7(7)
C16 C17 C18 C19 171.8(4)
C17 C18 C19 C20 2.6(8)
C18 C19 C20 C21 0.5(8)
C19 C20 C21 N4 -0.8(7)
O1 C1 C22 N5 -179.3(4)
C12 C1 C22 N5 -64.6(5)
C2 C1 C22 N5 57.3(5)
O1 C1 C22 C23 1.6(6)
C12 C1 C22 C23 116.3(5)
C2 C1 C22 C23 -121.7(5)
N5 C22 C23 C24 0.8(7)
C1 C22 C23 C24 179.9(4)
C22 C23 C24 C25 -2.3(8)
C23 C24 C25 C26 0.8(8)
C24 C25 C26 N5 2.3(7)
C24 C25 C26 C27 -171.9(5)
N5 C26 C27 N6 1.6(6)
C25 C26 C27 N6 176.0(4)
N5 C26 C27 C28 -175.0(4)
C25 C26 C27 C28 -0.5(7)
N6 C27 C28 C29 -2.9(8)
C26 C27 C28 C29 173.4(5)
C27 C28 C29 C30 0.9(8)
C28 C29 C30 C31 0.9(8)
C29 C30 C31 N6 -0.9(8)
C3 C2 N1 C6 1.6(7)
C1 C2 N1 C6 179.6(4)
C3 C2 N1 Fe1 -170.6(4)
C1 C2 N1 Fe1 7.3(6)
C5 C6 N1 C2 -5.0(7)
C7 C6 N1 C2 172.0(4)
C5 C6 N1 Fe1 167.7(4)
C7 C6 N1 Fe1 -15.3(5)
C10 C11 N2 C7 -2.2(7)
C10 C11 N2 Fe1 170.3(4)
C8 C7 N2 C11 3.3(6)
C6 C7 N2 C11 -173.6(4)
C8 C7 N2 Fe1 -170.1(4)
C6 C7 N2 Fe1 12.9(5)
C13 C12 N3 C16 1.8(6)
C1 C12 N3 C16 -176.5(4)
C13 C12 N3 Fe1 -176.7(3)
C1 C12 N3 Fe1 5.0(5)
C15 C16 N3 C12 -2.2(6)
C17 C16 N3 C12 173.0(4)
C15 C16 N3 Fe1 176.5(3)
C17 C16 N3 Fe1 -8.4(5)
C20 C21 N4 C17 -2.2(6)
C20 C21 N4 Fe1 170.6(3)
C18 C17 N4 C21 5.4(6)
C16 C17 N4 C21 -172.3(4)
C18 C17 N4 Fe1 -168.0(3)
C16 C17 N4 Fe1 14.3(5)
C25 C26 N5 C22 -3.8(6)
C27 C26 N5 C22 170.8(4)
C25 C26 N5 Fe1 174.8(3)
C27 C26 N5 Fe1 -10.6(5)
C23 C22 N5 C26 2.3(6)
C1 C22 N5 C26 -176.8(4)
C23 C22 N5 Fe1 -176.2(3)
C1 C22 N5 Fe1 4.7(5)
C30 C31 N6 C27 -1.0(7)
C30 C31 N6 Fe1 177.2(4)
C28 C27 N6 C31 2.9(7)
C26 C27 N6 C31 -173.7(4)
C28 C27 N6 Fe1 -175.4(4)
C26 C27 N6 Fe1 8.0(5)
C2 N1 Fe1 N5 36.8(3)
C6 N1 Fe1 N5 -135.6(3)
C2 N1 Fe1 N6 103.4(3)
C6 N1 Fe1 N6 -69.0(3)
C2 N1 Fe1 N3 -45.3(3)
C6 N1 Fe1 N3 142.3(3)
C2 N1 Fe1 N4 -93.9(4)
C6 N1 Fe1 N4 93.7(4)
C2 N1 Fe1 N2 -171.0(4)
C6 N1 Fe1 N2 16.7(3)
C26 N5 Fe1 N1 137.9(3)
C22 N5 Fe1 N1 -43.6(3)
C26 N5 Fe1 N6 11.1(3)
C22 N5 Fe1 N6 -170.4(4)
C26 N5 Fe1 N3 -139.3(3)
C22 N5 Fe1 N3 39.2(3)
C26 N5 Fe1 N4 -74.0(3)
C22 N5 Fe1 N4 104.5(3)
C26 N5 Fe1 N2 88.3(4)
C22 N5 Fe1 N2 -93.1(4)
C31 N6 Fe1 N1 101.5(4)
C27 N6 Fe1 N1 -80.4(3)
C31 N6 Fe1 N5 171.8(4)
C27 N6 Fe1 N5 -10.1(3)
C31 N6 Fe1 N3 -135.6(4)
C27 N6 Fe1 N3 42.6(4)
C31 N6 Fe1 N4 -68.2(4)
C27 N6 Fe1 N4 110.0(3)
C31 N6 Fe1 N2 27.0(4)
C27 N6 Fe1 N2 -154.8(3)
C12 N3 Fe1 N1 38.6(3)
C16 N3 Fe1 N1 -140.0(3)
C12 N3 Fe1 N5 -44.8(3)
C16 N3 Fe1 N5 136.6(3)
C12 N3 Fe1 N6 -95.8(4)
C16 N3 Fe1 N6 85.6(4)
C12 N3 Fe1 N4 -169.6(3)
C16 N3 Fe1 N4 11.8(3)
C12 N3 Fe1 N2 104.6(3)
C16 N3 Fe1 N2 -74.0(3)
C21 N4 Fe1 N1 -136.0(3)
C17 N4 Fe1 N1 36.9(4)
C21 N4 Fe1 N5 104.0(4)
C17 N4 Fe1 N5 -83.1(3)
C21 N4 Fe1 N6 29.5(4)
C17 N4 Fe1 N6 -157.6(3)
C21 N4 Fe1 N3 173.3(4)
C17 N4 Fe1 N3 -13.8(3)
C21 N4 Fe1 N2 -65.7(4)
C17 N4 Fe1 N2 107.2(3)
C11 N2 Fe1 N1 171.8(4)
C7 N2 Fe1 N1 -15.5(3)
C11 N2 Fe1 N5 -136.6(4)
C7 N2 Fe1 N5 36.1(4)
C11 N2 Fe1 N6 -65.7(4)
C7 N2 Fe1 N6 107.0(3)
C11 N2 Fe1 N3 101.9(4)
C7 N2 Fe1 N3 -85.4(3)
C11 N2 Fe1 N4 28.1(4)
C7 N2 Fe1 N4 -159.2(3)
